data_7242559
loop_
_publ_author_name
'Adak, Sarmistha'
'Sun, Yu-Chen'
'Jana, Narayan Ch.'
'Brand\~ao, Paula'
'Wang, Xin-Yi'
'Panja, Anangamohan'

_publ_section_title
;
 Tuneable structures and magnetic properties of pseudohalo-bridged
 dinuclear Ni(ii) complexes derived from {N4} and {N3O} donor ligands
;
_journal_issue 18
_journal_name_full CrystEngComm
_journal_page_first 3371
_journal_page_last 3382
_journal_paper_doi 10.1039/D1CE00202C
_journal_volume 23
_journal_year 2021
_chemical_formula_sum 'C30 H48 Cl2 N10 Ni2 O10'
_chemical_formula_weight 897.10
_space_group_crystal_system monoclinic
_space_group_IT_number 14
_space_group_name_Hall '-P 2yn'
_space_group_name_H-M_alt 'P 1 21/n 1'
_atom_sites_solution_hydrogens mixed
_audit_creation_method SHELXL-2018/3
_audit_update_record
;
2021-03-10 deposited with the CCDC.	2021-03-29 downloaded from the CCDC.
;
_cell_angle_alpha 90
_cell_angle_beta 94.390(4)
_cell_angle_gamma 90
_cell_formula_units_Z 2
_cell_length_a 8.3729(9)
_cell_length_b 13.6040(14)
_cell_length_c 16.8216(19)
_cell_measurement_reflns_used 390
_cell_measurement_temperature 150(2)
_cell_measurement_theta_max 25.80
_cell_measurement_theta_min 2.93
_cell_volume 1910.4(4)
_computing_cell_refinement 'Bruker Smart'
_computing_data_collection 'Bruker Smart'
_computing_data_reduction 'Bruker Saint'
_computing_molecular_graphics 'Mercury (Macrae et al 2008)'
_computing_publication_material 'SHELXL-2016/4 (Sheldrick, 2016)'
_computing_structure_refinement 'SHELXL-2018/3 (Sheldrick, 2018)'
_computing_structure_solution 'SHELXT 2014/5 (Sheldrick, 2014)'
_diffrn_ambient_temperature 150(2)
_diffrn_measured_fraction_theta_full 1.000
_diffrn_measured_fraction_theta_max 0.996
_diffrn_measurement_device_type CCD
_diffrn_measurement_method 'omega and phi scans'
_diffrn_radiation_type MoK\a
_diffrn_radiation_wavelength 0.71073
_diffrn_reflns_av_R_equivalents 0.0644
_diffrn_reflns_av_unetI/netI 0.0766
_diffrn_reflns_Laue_measured_fraction_full 1.000
_diffrn_reflns_Laue_measured_fraction_max 0.996
_diffrn_reflns_limit_h_max 10
_diffrn_reflns_limit_h_min -10
_diffrn_reflns_limit_k_max 17
_diffrn_reflns_limit_k_min -16
_diffrn_reflns_limit_l_max 21
_diffrn_reflns_limit_l_min -14
_diffrn_reflns_number 15382
_diffrn_reflns_point_group_measured_fraction_full 1.000
_diffrn_reflns_point_group_measured_fraction_max 0.996
_diffrn_reflns_theta_full 25.242
_diffrn_reflns_theta_max 27.138
_diffrn_reflns_theta_min 1.927
_diffrn_source 'fine-focus sealed tube'
_exptl_absorpt_coefficient_mu 1.193
_exptl_absorpt_correction_T_max 0.7455
_exptl_absorpt_correction_T_min 0.6534
_exptl_absorpt_correction_type multi-scan
_exptl_absorpt_process_details sadabs
_exptl_crystal_colour green
_exptl_crystal_density_diffrn 1.560
_exptl_crystal_description plate
_exptl_crystal_F_000 936
_exptl_crystal_size_max 0.220
_exptl_crystal_size_mid 0.080
_exptl_crystal_size_min 0.010
_refine_diff_density_max 1.313
_refine_diff_density_min -0.566
_refine_diff_density_rms 0.088
_refine_ls_extinction_method none
_refine_ls_goodness_of_fit_ref 1.026
_refine_ls_hydrogen_treatment mixed
_refine_ls_matrix_type full
_refine_ls_number_parameters 249
_refine_ls_number_reflns 4222
_refine_ls_number_restraints 1
_refine_ls_restrained_S_all 1.026
_refine_ls_R_factor_all 0.0930
_refine_ls_R_factor_gt 0.0501
_refine_ls_shift/su_max 0.001
_refine_ls_shift/su_mean 0.000
_refine_ls_structure_factor_coef Fsqd
_refine_ls_weighting_details 'w=1/[\s^2^(Fo^2^)+(0.0457P)^2^+1.2115P] where P=(Fo^2^+2Fc^2^)/3'
_refine_ls_weighting_scheme calc
_refine_ls_wR_factor_gt 0.1035
_refine_ls_wR_factor_ref 0.1184
_reflns_Friedel_coverage 0.000
_reflns_number_gt 2773
_reflns_number_total 4222
_reflns_threshold_expression 'I > 2\s(I)'
_cod_data_source_file d1ce00202c2.cif
_cod_data_source_block f1_CCDC2
_cod_depositor_comments 'Adding full bibliography for 7242557--7242562.cif.'
_cod_original_sg_symbol_H-M 'P 21/n'
_cod_database_code 7242559
_shelx_shelxl_version_number 2018/3
_shelx_space_group_comment
;
The symmetry employed for this shelxl refinement is uniquely defined
by the following loop, which should always be used as a source of
symmetry information in preference to the above space-group names.
They are only intended as comments.
;
_shelx_estimated_absorpt_t_min 0.779
_shelx_estimated_absorpt_t_max 0.988

loop_
_space_group_symop_operation_xyz
'x, y, z'
'-x+1/2, y+1/2, -z+1/2'
'-x, -y, -z'
'x-1/2, -y-1/2, z-1/2'

loop_
_atom_site_label
_atom_site_type_symbol
_atom_site_fract_x
_atom_site_fract_y
_atom_site_fract_z
_atom_site_U_iso_or_equiv
_atom_site_adp_type
_atom_site_occupancy
_atom_site_site_symmetry_order
_atom_site_calc_flag
_atom_site_refinement_flags_posn
_atom_site_refinement_flags_adp
_atom_site_refinement_flags_occupancy
_atom_site_disorder_assembly
_atom_site_disorder_group
Ni1 Ni 0.66305(5) 0.66780(3) -0.00390(3) 0.02421(14) Uani 1 1 d . . . . .
O1 O 0.7290(3) 0.52155(18) -0.04948(15) 0.0284(6) Uani 1 1 d . . . . .
N1 N 0.7671(3) 0.6091(2) 0.10504(17) 0.0268(7) Uani 1 1 d . . . . .
N2 N 0.9018(4) 0.7031(2) -0.01037(18) 0.0296(7) Uani 1 1 d . . . . .
N3 N 0.6023(4) 0.7050(2) -0.12357(18) 0.0277(7) Uani 1 1 d D . . . .
N4 N 0.5782(4) 0.8017(2) 0.04105(18) 0.0334(8) Uani 1 1 d . . . . .
N5 N 0.5558(4) 0.3929(3) -0.01177(19) 0.0403(9) Uani 1 1 d . . . . .
C1 C 0.6988(5) 0.5585(3) 0.1623(2) 0.0325(9) Uani 1 1 d . . . . .
H1 H 0.585324 0.554057 0.159937 0.039 Uiso 1 1 calc R U . . .
C2 C 0.7875(5) 0.5127(3) 0.2243(2) 0.0368(10) Uani 1 1 d . . . . .
H2 H 0.735553 0.476842 0.263289 0.044 Uiso 1 1 calc R U . . .
C3 C 0.9524(5) 0.5197(3) 0.2289(2) 0.0380(10) Uani 1 1 d . . . . .
H3 H 1.015533 0.489435 0.271399 0.046 Uiso 1 1 calc R U . . .
C4 C 1.0235(5) 0.5713(3) 0.1709(2) 0.0345(9) Uani 1 1 d . . . . .
H4 H 1.136770 0.577057 0.172393 0.041 Uiso 1 1 calc R U . . .
C5 C 0.9275(4) 0.6147(3) 0.1103(2) 0.0286(8) Uani 1 1 d . . . . .
C6 C 0.9946(4) 0.6679(3) 0.0450(2) 0.0355(9) Uani 1 1 d . . . . .
H6 H 1.107219 0.675886 0.044343 0.043 Uiso 1 1 calc R U . . .
C7 C 0.9717(5) 0.7538(3) -0.0767(2) 0.0418(11) Uani 1 1 d . . . . .
H7A H 1.086959 0.737387 -0.076267 0.050 Uiso 1 1 calc R U . . .
H7B H 0.962211 0.825756 -0.069647 0.050 Uiso 1 1 calc R U . . .
C8 C 0.8877(5) 0.7242(3) -0.1564(2) 0.0411(11) Uani 1 1 d . . . . .
H8A H 0.949971 0.749730 -0.199704 0.049 Uiso 1 1 calc R U . . .
H8B H 0.887012 0.651588 -0.160248 0.049 Uiso 1 1 calc R U . . .
C9 C 0.7170(4) 0.7612(3) -0.1694(2) 0.0329(9) Uani 1 1 d . . . . .
H9A H 0.713963 0.831275 -0.153625 0.039 Uiso 1 1 calc R U . . .
H9B H 0.682338 0.757111 -0.226912 0.039 Uiso 1 1 calc R U . . .
C10 C 0.4389(4) 0.7480(3) -0.1368(2) 0.0334(9) Uani 1 1 d . . . . .
H10A H 0.359506 0.699350 -0.120871 0.040 Uiso 1 1 calc R U . . .
H10B H 0.416122 0.761532 -0.194374 0.040 Uiso 1 1 calc R U . . .
C11 C 0.4194(5) 0.8418(3) -0.0907(2) 0.0345(9) Uani 1 1 d . . . . .
H11A H 0.316642 0.872703 -0.110113 0.041 Uiso 1 1 calc R U . . .
H11B H 0.506293 0.887547 -0.102849 0.041 Uiso 1 1 calc R U . . .
C12 C 0.4217(5) 0.8307(3) -0.0009(2) 0.0402(10) Uani 1 1 d . . . . .
H12A H 0.388045 0.893924 0.021677 0.048 Uiso 1 1 calc R U . . .
H12B H 0.340699 0.780835 0.010962 0.048 Uiso 1 1 calc R U . . .
C13 C 0.6931(5) 0.8844(3) 0.0359(3) 0.0463(11) Uani 1 1 d . . . . .
H13A H 0.647932 0.943957 0.058057 0.069 Uiso 1 1 calc R U . . .
H13B H 0.712976 0.895731 -0.020011 0.069 Uiso 1 1 calc R U . . .
H13C H 0.794101 0.867920 0.066291 0.069 Uiso 1 1 calc R U . . .
C14 C 0.5489(6) 0.7884(4) 0.1263(2) 0.0524(13) Uani 1 1 d . . . . .
H14A H 0.496361 0.847079 0.145715 0.079 Uiso 1 1 calc R U . . .
H14B H 0.651273 0.778180 0.157568 0.079 Uiso 1 1 calc R U . . .
H14C H 0.479911 0.730997 0.132008 0.079 Uiso 1 1 calc R U . . .
C15 C 0.6367(6) 0.4575(4) -0.0303(3) 0.0548(13) Uani 1 1 d . . . . .
H3A H 0.600(5) 0.6445(15) -0.145(3) 0.066 Uiso 1 1 d D U . . .
Cl1 Cl 0.39990(11) 0.45449(7) 0.32704(6) 0.0366(3) Uani 1 1 d . . . . .
O5 O 0.5208(3) 0.5188(2) 0.3617(2) 0.0566(9) Uani 1 1 d . . . . .
O4 O 0.3732(3) 0.4727(2) 0.24320(18) 0.0504(8) Uani 1 1 d . . . . .
O3 O 0.2547(4) 0.4741(3) 0.36305(19) 0.0612(10) Uani 1 1 d . . . . .
O2 O 0.4488(5) 0.3558(3) 0.3391(3) 0.0937(15) Uani 1 1 d . . . . .

loop_
_atom_site_aniso_label
_atom_site_aniso_U_11
_atom_site_aniso_U_22
_atom_site_aniso_U_33
_atom_site_aniso_U_23
_atom_site_aniso_U_13
_atom_site_aniso_U_12
Ni1 0.0310(3) 0.0217(3) 0.0201(2) 0.0018(2) 0.00251(18) -0.0054(2)
O1 0.0269(13) 0.0219(15) 0.0375(16) -0.0018(11) 0.0092(11) -0.0055(11)
N1 0.0310(17) 0.0229(17) 0.0268(17) 0.0008(13) 0.0049(13) 0.0020(13)
N2 0.0311(17) 0.0286(18) 0.0297(18) 0.0066(14) 0.0070(14) -0.0032(14)
N3 0.0384(18) 0.0224(17) 0.0225(16) -0.0009(13) 0.0031(13) -0.0079(14)
N4 0.0386(19) 0.038(2) 0.0229(17) -0.0027(14) -0.0013(14) 0.0094(15)
N5 0.040(2) 0.045(2) 0.036(2) 0.0100(17) 0.0001(15) -0.0258(17)
C1 0.040(2) 0.034(2) 0.024(2) 0.0059(17) 0.0067(17) -0.0016(18)
C2 0.049(3) 0.040(3) 0.022(2) 0.0060(18) 0.0083(18) 0.005(2)
C3 0.051(3) 0.040(3) 0.022(2) 0.0030(18) -0.0023(18) 0.013(2)
C4 0.035(2) 0.039(3) 0.029(2) -0.0027(18) 0.0020(17) 0.0058(18)
C5 0.033(2) 0.029(2) 0.024(2) 0.0038(16) 0.0045(16) 0.0028(16)
C6 0.0267(19) 0.040(2) 0.040(2) 0.006(2) 0.0024(17) 0.0004(18)
C7 0.029(2) 0.055(3) 0.043(3) 0.023(2) 0.0070(18) -0.0054(19)
C8 0.047(2) 0.044(3) 0.035(2) 0.015(2) 0.0187(19) 0.006(2)
C9 0.043(2) 0.034(2) 0.022(2) 0.0035(17) 0.0063(17) -0.0024(18)
C10 0.034(2) 0.041(3) 0.024(2) 0.0038(18) -0.0056(16) -0.0101(18)
C11 0.030(2) 0.043(3) 0.030(2) 0.0038(19) 0.0024(16) 0.0068(18)
C12 0.040(2) 0.049(3) 0.032(2) 0.001(2) 0.0020(17) 0.015(2)
C13 0.067(3) 0.024(2) 0.045(3) -0.009(2) -0.013(2) 0.000(2)
C14 0.074(3) 0.064(3) 0.020(2) -0.004(2) 0.004(2) 0.029(3)
C15 0.056(3) 0.065(4) 0.041(3) 0.002(3) -0.014(2) -0.001(3)
Cl1 0.0313(5) 0.0343(6) 0.0435(6) -0.0069(5) -0.0019(4) 0.0041(4)
O5 0.0413(17) 0.056(2) 0.071(2) -0.0282(17) -0.0031(16) -0.0074(15)
O4 0.0496(19) 0.062(2) 0.0410(19) -0.0070(15) 0.0111(15) 0.0027(16)
O3 0.0433(18) 0.090(3) 0.053(2) 0.0081(18) 0.0165(16) -0.0030(17)
O2 0.120(3) 0.036(2) 0.114(3) -0.021(2) -0.065(3) 0.027(2)

loop_
_atom_type_symbol
_atom_type_description
_atom_type_scat_dispersion_real
_atom_type_scat_dispersion_imag
_atom_type_scat_source
C C 0.0033 0.0016 'International Tables Vol C Tables 4.2.6.8 and 6.1.1.4'
H H 0.0000 0.0000 'International Tables Vol C Tables 4.2.6.8 and 6.1.1.4'
N N 0.0061 0.0033 'International Tables Vol C Tables 4.2.6.8 and 6.1.1.4'
O O 0.0106 0.0060 'International Tables Vol C Tables 4.2.6.8 and 6.1.1.4'
Cl Cl 0.1484 0.1585 'International Tables Vol C Tables 4.2.6.8 and 6.1.1.4'
Ni Ni 0.3393 1.1124 'International Tables Vol C Tables 4.2.6.8 and 6.1.1.4'

loop_
_geom_angle_atom_site_label_1
_geom_angle_atom_site_label_2
_geom_angle_atom_site_label_3
_geom_angle
_geom_angle_site_symmetry_1
_geom_angle_site_symmetry_3
_geom_angle_publ_flag
N5 Ni1 N2 168.60(13) 3_665 . ?
N5 Ni1 N3 93.86(12) 3_665 . ?
N2 Ni1 N3 93.31(12) . . ?
N5 Ni1 N4 88.43(14) 3_665 . ?
N2 Ni1 N4 99.89(13) . . ?
N3 Ni1 N4 94.10(12) . . ?
N5 Ni1 N1 92.83(12) 3_665 . ?
N2 Ni1 N1 78.35(12) . . ?
N3 Ni1 N1 166.17(12) . . ?
N4 Ni1 N1 98.16(11) . . ?
N5 Ni1 O1 86.08(12) 3_665 . ?
N2 Ni1 O1 85.56(11) . . ?
N3 Ni1 O1 86.19(11) . . ?
N4 Ni1 O1 174.51(11) . . ?
N1 Ni1 O1 82.21(10) . . ?
C15 O1 Ni1 111.6(3) . . ?
C5 N1 C1 117.3(3) . . ?
C5 N1 Ni1 112.2(2) . . ?
C1 N1 Ni1 129.9(3) . . ?
C6 N2 C7 118.7(3) . . ?
C6 N2 Ni1 114.6(3) . . ?
C7 N2 Ni1 126.2(2) . . ?
C9 N3 C10 110.0(3) . . ?
C9 N3 Ni1 120.1(2) . . ?
C10 N3 Ni1 113.0(2) . . ?
C9 N3 H3A 105(3) . . ?
C10 N3 H3A 108(3) . . ?
Ni1 N3 H3A 99(3) . . ?
C14 N4 C13 107.7(3) . . ?
C14 N4 C12 106.6(3) . . ?
C13 N4 C12 108.7(3) . . ?
C14 N4 Ni1 109.0(2) . . ?
C13 N4 Ni1 113.2(2) . . ?
C12 N4 Ni1 111.4(2) . . ?
C15 N5 Ni1 152.0(4) . 3_665 ?
N1 C1 C2 122.5(4) . . ?
N1 C1 H1 118.8 . . ?
C2 C1 H1 118.8 . . ?
C3 C2 C1 119.3(4) . . ?
C3 C2 H2 120.3 . . ?
C1 C2 H2 120.3 . . ?
C4 C3 C2 118.7(4) . . ?
C4 C3 H3 120.6 . . ?
C2 C3 H3 120.6 . . ?
C3 C4 C5 118.9(4) . . ?
C3 C4 H4 120.6 . . ?
C5 C4 H4 120.6 . . ?
N1 C5 C4 123.2(3) . . ?
N1 C5 C6 114.7(3) . . ?
C4 C5 C6 122.0(3) . . ?
N2 C6 C5 119.5(3) . . ?
N2 C6 H6 120.3 . . ?
C5 C6 H6 120.3 . . ?
N2 C7 C8 111.2(3) . . ?
N2 C7 H7A 109.4 . . ?
C8 C7 H7A 109.4 . . ?
N2 C7 H7B 109.4 . . ?
C8 C7 H7B 109.4 . . ?
H7A C7 H7B 108.0 . . ?
C9 C8 C7 114.0(3) . . ?
C9 C8 H8A 108.8 . . ?
C7 C8 H8A 108.8 . . ?
C9 C8 H8B 108.8 . . ?
C7 C8 H8B 108.8 . . ?
H8A C8 H8B 107.6 . . ?
N3 C9 C8 113.2(3) . . ?
N3 C9 H9A 108.9 . . ?
C8 C9 H9A 108.9 . . ?
N3 C9 H9B 108.9 . . ?
C8 C9 H9B 108.9 . . ?
H9A C9 H9B 107.8 . . ?
N3 C10 C11 113.0(3) . . ?
N3 C10 H10A 109.0 . . ?
C11 C10 H10A 109.0 . . ?
N3 C10 H10B 109.0 . . ?
C11 C10 H10B 109.0 . . ?
H10A C10 H10B 107.8 . . ?
C10 C11 C12 115.7(3) . . ?
C10 C11 H11A 108.4 . . ?
C12 C11 H11A 108.4 . . ?
C10 C11 H11B 108.4 . . ?
C12 C11 H11B 108.4 . . ?
H11A C11 H11B 107.4 . . ?
N4 C12 C11 116.2(3) . . ?
N4 C12 H12A 108.2 . . ?
C11 C12 H12A 108.2 . . ?
N4 C12 H12B 108.2 . . ?
C11 C12 H12B 108.2 . . ?
H12A C12 H12B 107.4 . . ?
N4 C13 H13A 109.5 . . ?
N4 C13 H13B 109.5 . . ?
H13A C13 H13B 109.5 . . ?
N4 C13 H13C 109.5 . . ?
H13A C13 H13C 109.5 . . ?
H13B C13 H13C 109.5 . . ?
N4 C14 H14A 109.5 . . ?
N4 C14 H14B 109.5 . . ?
H14A C14 H14B 109.5 . . ?
N4 C14 H14C 109.5 . . ?
H14A C14 H14C 109.5 . . ?
H14B C14 H14C 109.5 . . ?
N5 C15 O1 176.3(5) . . ?
O2 Cl1 O3 111.4(3) . . ?
O2 Cl1 O5 109.5(2) . . ?
O3 Cl1 O5 108.2(2) . . ?
O2 Cl1 O4 109.1(2) . . ?
O3 Cl1 O4 108.21(19) . . ?
O5 Cl1 O4 110.4(2) . . ?

loop_
_geom_bond_atom_site_label_1
_geom_bond_atom_site_label_2
_geom_bond_distance
_geom_bond_site_symmetry_2
_geom_bond_publ_flag
Ni1 N5 2.045(3) 3_665 ?
Ni1 N2 2.067(3) . ?
Ni1 N3 2.100(3) . ?
Ni1 N4 2.116(3) . ?
Ni1 N1 2.124(3) . ?
Ni1 O1 2.217(2) . ?
O1 C15 1.224(6) . ?
N1 C5 1.341(4) . ?
N1 C1 1.346(4) . ?
N2 C6 1.261(5) . ?
N2 C7 1.471(5) . ?
N3 C9 1.488(4) . ?
N3 C10 1.489(5) . ?
N3 H3A 0.896(10) . ?
N4 C14 1.485(5) . ?
N4 C13 1.487(5) . ?
N4 C12 1.493(5) . ?
N5 C15 1.167(6) . ?
C1 C2 1.381(5) . ?
C1 H1 0.9500 . ?
C2 C3 1.380(5) . ?
C2 H2 0.9500 . ?
C3 C4 1.375(5) . ?
C3 H3 0.9500 . ?
C4 C5 1.381(5) . ?
C4 H4 0.9500 . ?
C5 C6 1.463(5) . ?
C6 H6 0.9500 . ?
C7 C8 1.520(6) . ?
C7 H7A 0.9900 . ?
C7 H7B 0.9900 . ?
C8 C9 1.515(5) . ?
C8 H8A 0.9900 . ?
C8 H8B 0.9900 . ?
C9 H9A 0.9900 . ?
C9 H9B 0.9900 . ?
C10 C11 1.509(5) . ?
C10 H10A 0.9900 . ?
C10 H10B 0.9900 . ?
C11 C12 1.517(5) . ?
C11 H11A 0.9900 . ?
C11 H11B 0.9900 . ?
C12 H12A 0.9900 . ?
C12 H12B 0.9900 . ?
C13 H13A 0.9800 . ?
C13 H13B 0.9800 . ?
C13 H13C 0.9800 . ?
C14 H14A 0.9800 . ?
C14 H14B 0.9800 . ?
C14 H14C 0.9800 . ?
Cl1 O2 1.413(3) . ?
Cl1 O3 1.424(3) . ?
Cl1 O5 1.428(3) . ?
Cl1 O4 1.432(3) . ?
